data_1513339
loop_
_publ_author_name
'Niu, Dawen'
'Hoye, Thomas R.'

_publ_section_title
;
 The aromatic ene reaction
;
_journal_issue 1
_journal_name_full 'Nature Chemistry'
_journal_page_first 34
_journal_paper_doi 10.1038/nchem.1797
_journal_volume 6
_journal_year 2013
_chemical_formula_moiety 'C33 H28 N2 O4'
_chemical_formula_sum 'C33 H28 N2 O4'
_chemical_formula_weight 516.57
_chemical_name_common 12263b
_chemical_name_systematic
; 
 ? 
;
_space_group_IT_number 2
_symmetry_cell_setting triclinic
_symmetry_space_group_name_Hall '-P 1'
_symmetry_space_group_name_H-M 'P -1'
_atom_sites_solution_hydrogens geom
_atom_sites_solution_primary direct
_atom_sites_solution_secondary difmap
_audit_creation_method SHELXL-97
_cell_angle_alpha 90.769(4)
_cell_angle_beta 90.334(4)
_cell_angle_gamma 94.472(4)
_cell_formula_units_Z 2
_cell_length_a 8.441(2)
_cell_length_b 10.983(3)
_cell_length_c 13.892(4)
_cell_measurement_reflns_used 1306
_cell_measurement_temperature 173(2)
_cell_measurement_theta_max 22.71
_cell_measurement_theta_min 2.82
_cell_volume 1283.8(6)
_computing_cell_refinement 'Bruker SAINT'
_computing_data_collection 'Bruker APEX2'
_computing_data_reduction 'Bruker SAINT'
_computing_molecular_graphics 'Bruker SHELXTL'
_computing_publication_material 'Bruker SHELXTL'
_computing_structure_refinement 'SHELXL-97 (Sheldrick, 2008)'
_computing_structure_solution 'SHELXS-97 (Sheldrick, 2008)'
_diffrn_ambient_temperature 173(2)
_diffrn_measured_fraction_theta_full 0.990
_diffrn_measured_fraction_theta_max 0.990
_diffrn_measurement_device_type 'Bruker APEX-II CCD'
_diffrn_measurement_method '\f and \w scans'
_diffrn_radiation_monochromator graphite
_diffrn_radiation_source 'sealed tube'
_diffrn_radiation_type MoK\a
_diffrn_radiation_wavelength 0.71073
_diffrn_reflns_av_R_equivalents 0.0437
_diffrn_reflns_av_sigmaI/netI 0.1017
_diffrn_reflns_limit_h_max 9
_diffrn_reflns_limit_h_min -9
_diffrn_reflns_limit_k_max 13
_diffrn_reflns_limit_k_min -13
_diffrn_reflns_limit_l_max 16
_diffrn_reflns_limit_l_min 0
_diffrn_reflns_number 7224
_diffrn_reflns_theta_full 25.04
_diffrn_reflns_theta_max 25.04
_diffrn_reflns_theta_min 1.86
_exptl_absorpt_coefficient_mu 0.088
_exptl_absorpt_correction_T_max 0.9912
_exptl_absorpt_correction_T_min 0.9740
_exptl_absorpt_correction_type multi-scan
_exptl_absorpt_process_details 'SADABS (Sheldrick, 2008)'
_exptl_crystal_colour colourless
_exptl_crystal_density_diffrn 1.336
_exptl_crystal_density_method 'not measured'
_exptl_crystal_description plate
_exptl_crystal_F_000 544
_exptl_crystal_size_max 0.30
_exptl_crystal_size_mid 0.15
_exptl_crystal_size_min 0.10
_refine_diff_density_max 0.229
_refine_diff_density_min -0.240
_refine_diff_density_rms 0.056
_refine_ls_extinction_method none
_refine_ls_goodness_of_fit_ref 0.982
_refine_ls_hydrogen_treatment constr
_refine_ls_matrix_type full
_refine_ls_number_parameters 356
_refine_ls_number_reflns 4493
_refine_ls_number_restraints 0
_refine_ls_restrained_S_all 0.982
_refine_ls_R_factor_all 0.1348
_refine_ls_R_factor_gt 0.0607
_refine_ls_shift/su_max 0.000
_refine_ls_shift/su_mean 0.000
_refine_ls_structure_factor_coef Fsqd
_refine_ls_weighting_details 'calc w=1/[\s^2^(Fo^2^)+(0.0565P)^2^+0.0000P] where P=(Fo^2^+2Fc^2^)/3'
_refine_ls_weighting_scheme calc
_refine_ls_wR_factor_gt 0.1152
_refine_ls_wR_factor_ref 0.1469
_reflns_number_gt 2402
_reflns_number_total 4493
_reflns_threshold_expression >2sigma(I)
_cod_data_source_file nchem.1797-s2.cif
_cod_data_source_block 12263b
_cod_depositor_comments
;
The following automatic conversions were performed:

'_symmetry_cell_setting' value 'Triclinic' changed to 'triclinic'
according to the built-in table from CIF Core dictionary named
'cif_core.dic' version 2.4.1 from 2010-06-29.

Automatic conversion script
Id: cif_fix_values 2281 2013-09-26 08:29:07Z andrius 
;
_cod_original_cell_volume 1283.9(6)
_cod_original_sg_symbol_H-M P-1
_cod_database_code 1513339

loop_
_symmetry_equiv_pos_as_xyz
'x, y, z'
'-x, -y, -z'

loop_
_atom_site_label
_atom_site_type_symbol
_atom_site_fract_x
_atom_site_fract_y
_atom_site_fract_z
_atom_site_U_iso_or_equiv
_atom_site_adp_type
_atom_site_occupancy
_atom_site_symmetry_multiplicity
_atom_site_calc_flag
_atom_site_refinement_flags
O1 O 0.0198(3) 0.2618(2) 0.43840(15) 0.0359(6) Uani 1 1 d .
H1A H 0.0706 0.1990 0.4405 0.054 Uiso 1 1 calc R
O2 O 0.0704(3) 0.1296(2) 0.25148(16) 0.0411(7) Uani 1 1 d .
O3 O 0.1743(3) 0.6985(2) 0.09673(15) 0.0385(6) Uani 1 1 d .
O4 O 0.1905(3) 1.0595(2) 0.48069(15) 0.0409(6) Uani 1 1 d .
N1 N -0.1288(3) 0.2541(2) 0.21742(19) 0.0323(7) Uani 1 1 d .
N2 N 0.3350(3) 0.9131(2) 0.55217(18) 0.0275(7) Uani 1 1 d .
C1 C 0.0400(4) 0.3165(3) 0.3469(2) 0.0275(8) Uani 1 1 d .
C2 C 0.0000(4) 0.2209(3) 0.2670(2) 0.0318(8) Uani 1 1 d .
C3 C -0.1996(5) 0.1859(3) 0.1357(2) 0.0490(11) Uani 1 1 d .
H3A H -0.1410 0.1137 0.1233 0.074 Uiso 1 1 calc R
H3B H -0.1948 0.2377 0.0788 0.074 Uiso 1 1 calc R
H3C H -0.3107 0.1601 0.1498 0.074 Uiso 1 1 calc R
C4 C -0.1821(4) 0.3627(3) 0.2556(2) 0.0307(8) Uani 1 1 d .
C5 C -0.3112(4) 0.4226(4) 0.2261(2) 0.0387(9) Uani 1 1 d .
H5A H -0.3774 0.3923 0.1742 0.046 Uiso 1 1 calc R
C6 C -0.3402(4) 0.5293(4) 0.2756(3) 0.0441(10) Uani 1 1 d .
H6A H -0.4280 0.5728 0.2568 0.053 Uiso 1 1 calc R
C7 C -0.2456(4) 0.5736(3) 0.3506(3) 0.0412(10) Uani 1 1 d .
H7A H -0.2683 0.6469 0.3829 0.049 Uiso 1 1 calc R
C8 C -0.1159(4) 0.5112(3) 0.3798(2) 0.0319(8) Uani 1 1 d .
H8A H -0.0499 0.5415 0.4318 0.038 Uiso 1 1 calc R
C9 C -0.0854(4) 0.4050(3) 0.3319(2) 0.0283(8) Uani 1 1 d .
C10 C 0.2121(4) 0.3738(3) 0.3378(2) 0.0279(8) Uani 1 1 d .
H10A H 0.2322 0.4375 0.3884 0.033 Uiso 1 1 calc R
H10B H 0.2866 0.3100 0.3485 0.033 Uiso 1 1 calc R
C11 C 0.2440(3) 0.4300(3) 0.2404(2) 0.0255(8) Uani 1 1 d .
C12 C 0.2837(4) 0.3529(3) 0.1651(2) 0.0307(8) Uani 1 1 d .
H12A H 0.3026 0.2710 0.1794 0.037 Uiso 1 1 calc R
C13 C 0.2968(4) 0.3905(3) 0.0703(2) 0.0327(9) Uani 1 1 d .
C14 C 0.3504(4) 0.3061(3) -0.0071(2) 0.0438(10) Uani 1 1 d .
H14A H 0.3080 0.3293 -0.0695 0.066 Uiso 1 1 calc R
H14B H 0.3115 0.2219 0.0071 0.066 Uiso 1 1 calc R
H14C H 0.4668 0.3122 -0.0094 0.066 Uiso 1 1 calc R
C15 C 0.2552(4) 0.5069(3) 0.0493(2) 0.0365(9) Uani 1 1 d .
H15A H 0.2540 0.5333 -0.0155 0.044 Uiso 1 1 calc R
C16 C 0.2156(4) 0.5844(3) 0.1229(2) 0.0324(8) Uani 1 1 d .
C17 C 0.2212(4) 0.5530(3) 0.2196(2) 0.0271(8) Uani 1 1 d .
C18 C 0.2150(4) 0.6545(3) 0.2900(2) 0.0266(8) Uani 1 1 d .
C19 C 0.1354(4) 0.7561(3) 0.2618(2) 0.0294(8) Uani 1 1 d .
C20 C 0.0606(4) 0.7477(3) 0.1623(2) 0.0343(9) Uani 1 1 d .
H20A H -0.0371 0.6901 0.1641 0.041 Uiso 1 1 calc R
C21 C 0.0185(4) 0.8662(3) 0.1198(2) 0.0449(10) Uani 1 1 d .
H21A H -0.0235 0.8512 0.0545 0.067 Uiso 1 1 calc R
H21B H 0.1137 0.9232 0.1176 0.067 Uiso 1 1 calc R
H21C H -0.0622 0.9014 0.1597 0.067 Uiso 1 1 calc R
C22 C 0.1342(4) 0.8598(3) 0.3207(2) 0.0303(8) Uani 1 1 d .
H22A H 0.0794 0.9282 0.3021 0.036 Uiso 1 1 calc R
C23 C 0.2160(4) 0.8595(3) 0.4074(2) 0.0292(8) Uani 1 1 d .
C24 C 0.2993(4) 0.7626(3) 0.4340(2) 0.0265(8) Uani 1 1 d .
C25 C 0.3026(4) 0.6597(3) 0.3757(2) 0.0272(8) Uani 1 1 d .
H25A H 0.3631 0.5941 0.3936 0.033 Uiso 1 1 calc R
C26 C 0.3838(4) 0.7923(3) 0.5271(2) 0.0293(8) Uani 1 1 d .
H26A H 0.3506 0.7321 0.5769 0.035 Uiso 1 1 calc R
H26B H 0.5004 0.7941 0.5191 0.035 Uiso 1 1 calc R
C27 C 0.2390(4) 0.9574(3) 0.4813(2) 0.0299(8) Uani 1 1 d .
C28 C 0.3867(4) 0.9740(3) 0.6384(2) 0.0275(8) Uani 1 1 d .
C29 C 0.3177(4) 1.0773(3) 0.6720(2) 0.0369(9) Uani 1 1 d .
H29A H 0.2329 1.1087 0.6374 0.044 Uiso 1 1 calc R
C30 C 0.3740(4) 1.1338(3) 0.7564(3) 0.0410(10) Uani 1 1 d .
H30A H 0.3273 1.2047 0.7789 0.049 Uiso 1 1 calc R
C31 C 0.4952(4) 1.0900(3) 0.8081(3) 0.0389(9) Uani 1 1 d .
H31A H 0.5329 1.1305 0.8656 0.047 Uiso 1 1 calc R
C32 C 0.5620(4) 0.9863(3) 0.7759(2) 0.0375(9) Uani 1 1 d .
H32A H 0.6453 0.9545 0.8117 0.045 Uiso 1 1 calc R
C33 C 0.5078(4) 0.9284(3) 0.6914(2) 0.0326(9) Uani 1 1 d .
H33A H 0.5540 0.8569 0.6697 0.039 Uiso 1 1 calc R

loop_
_atom_site_aniso_label
_atom_site_aniso_U_11
_atom_site_aniso_U_22
_atom_site_aniso_U_33
_atom_site_aniso_U_23
_atom_site_aniso_U_13
_atom_site_aniso_U_12
O1 0.0494(16) 0.0285(15) 0.0310(14) 0.0079(11) 0.0076(11) 0.0085(12)
O2 0.0550(17) 0.0256(15) 0.0429(15) -0.0042(12) 0.0033(12) 0.0047(13)
O3 0.0603(17) 0.0297(15) 0.0257(13) 0.0027(11) 0.0021(12) 0.0038(12)
O4 0.0613(17) 0.0264(15) 0.0368(15) -0.0034(12) -0.0048(12) 0.0153(13)
N1 0.0363(17) 0.0297(18) 0.0297(17) -0.0035(14) -0.0014(14) -0.0039(14)
N2 0.0358(16) 0.0216(16) 0.0252(16) -0.0047(13) 0.0020(13) 0.0032(13)
C1 0.033(2) 0.025(2) 0.0248(19) 0.0038(15) -0.0009(15) 0.0051(16)
C2 0.038(2) 0.027(2) 0.029(2) 0.0034(17) 0.0068(17) -0.0021(17)
C3 0.062(3) 0.045(3) 0.037(2) -0.0079(19) -0.004(2) -0.010(2)
C4 0.0283(19) 0.033(2) 0.031(2) 0.0016(17) 0.0038(16) -0.0012(16)
C5 0.026(2) 0.054(3) 0.037(2) 0.005(2) -0.0004(16) 0.0041(18)
C6 0.035(2) 0.052(3) 0.048(3) 0.011(2) 0.0066(19) 0.0132(19)
C7 0.045(2) 0.041(3) 0.041(2) 0.0009(19) 0.0096(19) 0.0180(19)
C8 0.034(2) 0.031(2) 0.032(2) 0.0037(17) 0.0024(16) 0.0065(17)
C9 0.0288(19) 0.031(2) 0.0249(19) 0.0033(16) 0.0044(15) 0.0023(16)
C10 0.0319(19) 0.023(2) 0.0293(19) 0.0008(15) -0.0013(15) 0.0084(15)
C11 0.0234(18) 0.023(2) 0.030(2) -0.0005(16) 0.0019(15) 0.0007(15)
C12 0.0282(19) 0.027(2) 0.037(2) -0.0048(17) 0.0033(16) 0.0022(15)
C13 0.035(2) 0.036(2) 0.026(2) -0.0090(17) 0.0041(16) -0.0006(17)
C14 0.048(2) 0.045(2) 0.038(2) -0.0119(19) 0.0054(18) -0.0011(19)
C15 0.050(2) 0.033(2) 0.025(2) -0.0027(17) 0.0039(17) -0.0043(18)
C16 0.041(2) 0.027(2) 0.029(2) -0.0001(17) 0.0004(16) 0.0012(17)
C17 0.0263(18) 0.027(2) 0.027(2) -0.0031(16) 0.0009(15) -0.0021(15)
C18 0.0283(19) 0.023(2) 0.0283(19) 0.0007(16) 0.0060(15) -0.0011(15)
C19 0.034(2) 0.026(2) 0.0288(19) 0.0012(16) 0.0023(15) 0.0004(16)
C20 0.045(2) 0.028(2) 0.030(2) -0.0019(16) 0.0007(17) 0.0085(17)
C21 0.059(3) 0.039(2) 0.038(2) 0.0030(18) -0.0067(19) 0.011(2)
C22 0.036(2) 0.022(2) 0.033(2) 0.0032(16) 0.0004(16) 0.0013(16)
C23 0.034(2) 0.026(2) 0.028(2) 0.0014(16) 0.0079(16) 0.0038(16)
C24 0.0310(19) 0.025(2) 0.0236(19) 0.0010(16) 0.0047(15) 0.0023(16)
C25 0.0304(19) 0.023(2) 0.029(2) 0.0003(16) 0.0039(15) 0.0042(15)
C26 0.035(2) 0.023(2) 0.0303(19) -0.0041(16) 0.0026(16) 0.0056(16)
C27 0.035(2) 0.024(2) 0.031(2) 0.0013(16) 0.0063(16) 0.0035(16)
C28 0.0320(19) 0.024(2) 0.0260(19) -0.0047(16) 0.0053(15) -0.0016(16)
C29 0.042(2) 0.033(2) 0.037(2) -0.0055(18) -0.0021(17) 0.0104(18)
C30 0.055(2) 0.031(2) 0.037(2) -0.0125(18) 0.0029(19) 0.0099(19)
C31 0.046(2) 0.037(2) 0.034(2) -0.0099(18) 0.0016(18) 0.0014(19)
C32 0.040(2) 0.040(2) 0.033(2) -0.0066(18) -0.0031(17) 0.0066(18)
C33 0.036(2) 0.028(2) 0.034(2) -0.0066(17) 0.0006(17) 0.0064(17)

loop_
_atom_type_symbol
_atom_type_description
_atom_type_scat_dispersion_real
_atom_type_scat_dispersion_imag
_atom_type_scat_source
C C 0.0033 0.0016 'International Tables Vol C Tables 4.2.6.8 and 6.1.1.4'
H H 0.0000 0.0000 'International Tables Vol C Tables 4.2.6.8 and 6.1.1.4'
N N 0.0061 0.0033 'International Tables Vol C Tables 4.2.6.8 and 6.1.1.4'
O O 0.0106 0.0060 'International Tables Vol C Tables 4.2.6.8 and 6.1.1.4'

loop_
_geom_angle_atom_site_label_1
_geom_angle_atom_site_label_2
_geom_angle_atom_site_label_3
_geom_angle
C1 O1 H1A 109.5
C16 O3 C20 112.7(2)
C2 N1 C4 110.9(3)
C2 N1 C3 123.9(3)
C4 N1 C3 125.1(3)
C27 N2 C28 126.7(3)
C27 N2 C26 111.7(3)
C28 N2 C26 121.6(3)
O1 C1 C9 109.6(2)
O1 C1 C2 109.9(3)
C9 C1 C2 102.2(3)
O1 C1 C10 109.5(2)
C9 C1 C10 114.2(3)
C2 C1 C10 111.2(3)
O2 C2 N1 125.8(3)
O2 C2 C1 125.8(3)
N1 C2 C1 108.3(3)
N1 C3 H3A 109.5
N1 C3 H3B 109.5
H3A C3 H3B 109.5
N1 C3 H3C 109.5
H3A C3 H3C 109.5
H3B C3 H3C 109.5
C5 C4 C9 122.2(3)
C5 C4 N1 127.7(3)
C9 C4 N1 110.1(3)
C4 C5 C6 117.1(3)
C4 C5 H5A 121.5
C6 C5 H5A 121.5
C7 C6 C5 121.9(3)
C7 C6 H6A 119.1
C5 C6 H6A 119.1
C6 C7 C8 120.2(3)
C6 C7 H7A 119.9
C8 C7 H7A 119.9
C9 C8 C7 118.8(3)
C9 C8 H8A 120.6
C7 C8 H8A 120.6
C8 C9 C4 119.9(3)
C8 C9 C1 131.7(3)
C4 C9 C1 108.4(3)
C11 C10 C1 112.5(3)
C11 C10 H10A 109.1
C1 C10 H10A 109.1
C11 C10 H10B 109.1
C1 C10 H10B 109.1
H10A C10 H10B 107.8
C12 C11 C17 118.4(3)
C12 C11 C10 117.8(3)
C17 C11 C10 123.5(3)
C13 C12 C11 123.0(3)
C13 C12 H12A 118.5
C11 C12 H12A 118.5
C15 C13 C12 117.7(3)
C15 C13 C14 121.4(3)
C12 C13 C14 120.9(3)
C13 C14 H14A 109.5
C13 C14 H14B 109.5
H14A C14 H14B 109.5
C13 C14 H14C 109.5
H14A C14 H14C 109.5
H14B C14 H14C 109.5
C16 C15 C13 119.8(3)
C16 C15 H15A 120.1
C13 C15 H15A 120.1
O3 C16 C15 116.7(3)
O3 C16 C17 120.4(3)
C15 C16 C17 122.8(3)
C16 C17 C11 117.2(3)
C16 C17 C18 116.1(3)
C11 C17 C18 126.5(3)
C25 C18 C19 119.7(3)
C25 C18 C17 122.3(3)
C19 C18 C17 117.3(3)
C22 C19 C18 121.1(3)
C22 C19 C20 123.0(3)
C18 C19 C20 115.8(3)
O3 C20 C21 106.1(3)
O3 C20 C19 107.9(3)
C21 C20 C19 116.1(3)
O3 C20 H20A 108.9
C21 C20 H20A 108.9
C19 C20 H20A 108.9
C20 C21 H21A 109.5
C20 C21 H21B 109.5
H21A C21 H21B 109.5
C20 C21 H21C 109.5
H21A C21 H21C 109.5
H21B C21 H21C 109.5
C23 C22 C19 117.5(3)
C23 C22 H22A 121.2
C19 C22 H22A 121.2
C24 C23 C22 121.8(3)
C24 C23 C27 109.2(3)
C22 C23 C27 128.9(3)
C23 C24 C25 121.2(3)
C23 C24 C26 109.4(3)
C25 C24 C26 129.3(3)
C24 C25 C18 118.5(3)
C24 C25 H25A 120.8
C18 C25 H25A 120.8
N2 C26 C24 103.4(2)
N2 C26 H26A 111.1
C24 C26 H26A 111.1
N2 C26 H26B 111.1
C24 C26 H26B 111.1
H26A C26 H26B 109.0
O4 C27 N2 125.4(3)
O4 C27 C23 128.4(3)
N2 C27 C23 106.1(3)
C33 C28 C29 119.2(3)
C33 C28 N2 119.0(3)
C29 C28 N2 121.8(3)
C30 C29 C28 119.3(3)
C30 C29 H29A 120.3
C28 C29 H29A 120.3
C31 C30 C29 121.6(3)
C31 C30 H30A 119.2
C29 C30 H30A 119.2
C30 C31 C32 119.3(3)
C30 C31 H31A 120.4
C32 C31 H31A 120.4
C31 C32 C33 120.1(3)
C31 C32 H32A 120.0
C33 C32 H32A 120.0
C32 C33 C28 120.5(3)
C32 C33 H33A 119.7
C28 C33 H33A 119.7

loop_
_geom_bond_atom_site_label_1
_geom_bond_atom_site_label_2
_geom_bond_distance
O1 C1 1.419(3)
O1 H1A 0.8400
O2 C2 1.222(4)
O3 C16 1.379(4)
O3 C20 1.457(4)
O4 C27 1.223(4)
N1 C2 1.359(4)
N1 C4 1.406(4)
N1 C3 1.451(4)
N2 C27 1.389(4)
N2 C28 1.414(4)
N2 C26 1.458(4)
C1 C9 1.508(4)
C1 C2 1.536(4)
C1 C10 1.544(4)
C3 H3A 0.9800
C3 H3B 0.9800
C3 H3C 0.9800
C4 C5 1.379(4)
C4 C9 1.387(4)
C5 C6 1.389(5)
C5 H5A 0.9500
C6 C7 1.371(5)
C6 H6A 0.9500
C7 C8 1.397(4)
C7 H7A 0.9500
C8 C9 1.378(4)
C8 H8A 0.9500
C10 C11 1.512(4)
C10 H10A 0.9900
C10 H10B 0.9900
C11 C12 1.395(4)
C11 C17 1.413(4)
C12 C13 1.388(4)
C12 H12A 0.9500
C13 C15 1.386(4)
C13 C14 1.505(4)
C14 H14A 0.9800
C14 H14B 0.9800
C14 H14C 0.9800
C15 C16 1.380(4)
C15 H15A 0.9500
C16 C17 1.392(4)
C17 C18 1.478(4)
C18 C25 1.395(4)
C18 C19 1.406(4)
C19 C22 1.394(4)
C19 C20 1.514(4)
C20 C21 1.502(4)
C20 H20A 1.0000
C21 H21A 0.9800
C21 H21B 0.9800
C21 H21C 0.9800
C22 C23 1.385(4)
C22 H22A 0.9500
C23 C24 1.374(4)
C23 C27 1.477(4)
C24 C25 1.383(4)
C24 C26 1.493(4)
C25 H25A 0.9500
C26 H26A 0.9900
C26 H26B 0.9900
C28 C33 1.385(4)
C28 C29 1.392(4)
C29 C30 1.382(5)
C29 H29A 0.9500
C30 C31 1.368(5)
C30 H30A 0.9500
C31 C32 1.380(4)
C31 H31A 0.9500
C32 C33 1.385(4)
C32 H32A 0.9500
C33 H33A 0.9500

loop_
_geom_hbond_atom_site_label_D
_geom_hbond_atom_site_label_H
_geom_hbond_atom_site_label_A
_geom_hbond_distance_DH
_geom_hbond_distance_HA
_geom_hbond_distance_DA
_geom_hbond_angle_DHA
_geom_hbond_site_symmetry_A
O1 H1A O4 0.84 1.99 2.807(3) 165.6 1_545

loop_
_geom_torsion_atom_site_label_1
_geom_torsion_atom_site_label_2
_geom_torsion_atom_site_label_3
_geom_torsion_atom_site_label_4
_geom_torsion
C4 N1 C2 O2 178.6(3)
C3 N1 C2 O2 -1.7(5)
C4 N1 C2 C1 -0.4(3)
C3 N1 C2 C1 179.2(3)
O1 C1 C2 O2 -63.1(4)
C9 C1 C2 O2 -179.4(3)
C10 C1 C2 O2 58.4(4)
O1 C1 C2 N1 116.0(3)
C9 C1 C2 N1 -0.3(3)
C10 C1 C2 N1 -122.6(3)
C2 N1 C4 C5 -178.3(3)
C3 N1 C4 C5 2.1(5)
C2 N1 C4 C9 1.0(4)
C3 N1 C4 C9 -178.6(3)
C9 C4 C5 C6 0.7(5)
N1 C4 C5 C6 180.0(3)
C4 C5 C6 C7 -0.2(5)
C5 C6 C7 C8 -0.2(5)
C6 C7 C8 C9 0.0(5)
C7 C8 C9 C4 0.5(5)
C7 C8 C9 C1 -178.3(3)
C5 C4 C9 C8 -0.9(5)
N1 C4 C9 C8 179.7(3)
C5 C4 C9 C1 178.2(3)
N1 C4 C9 C1 -1.2(4)
O1 C1 C9 C8 63.4(4)
C2 C1 C9 C8 179.9(3)
C10 C1 C9 C8 -59.9(4)
O1 C1 C9 C4 -115.6(3)
C2 C1 C9 C4 0.9(3)
C10 C1 C9 C4 121.1(3)
O1 C1 C10 C11 177.9(2)
C9 C1 C10 C11 -58.8(3)
C2 C1 C10 C11 56.2(3)
C1 C10 C11 C12 -83.4(3)
C1 C10 C11 C17 90.3(4)
C17 C11 C12 C13 -2.1(5)
C10 C11 C12 C13 172.0(3)
C11 C12 C13 C15 -5.6(5)
C11 C12 C13 C14 175.9(3)
C12 C13 C15 C16 5.4(5)
C14 C13 C15 C16 -176.2(3)
C20 O3 C16 C15 149.7(3)
C20 O3 C16 C17 -32.4(4)
C13 C15 C16 O3 -179.6(3)
C13 C15 C16 C17 2.6(5)
O3 C16 C17 C11 172.0(3)
C15 C16 C17 C11 -10.3(5)
O3 C16 C17 C18 -12.6(4)
C15 C16 C17 C18 165.2(3)
C12 C11 C17 C16 9.8(4)
C10 C11 C17 C16 -164.0(3)
C12 C11 C17 C18 -165.1(3)
C10 C11 C17 C18 21.1(5)
C16 C17 C18 C25 -142.8(3)
C11 C17 C18 C25 32.2(5)
C16 C17 C18 C19 28.1(4)
C11 C17 C18 C19 -157.0(3)
C25 C18 C19 C22 -3.9(5)
C17 C18 C19 C22 -175.0(3)
C25 C18 C19 C20 172.8(3)
C17 C18 C19 C20 1.7(4)
C16 O3 C20 C21 -175.6(3)
C16 O3 C20 C19 59.5(3)
C22 C19 C20 O3 132.8(3)
C18 C19 C20 O3 -43.8(4)
C22 C19 C20 C21 14.0(5)
C18 C19 C20 C21 -162.6(3)
C18 C19 C22 C23 0.8(5)
C20 C19 C22 C23 -175.7(3)
C19 C22 C23 C24 1.8(5)
C19 C22 C23 C27 177.7(3)
C22 C23 C24 C25 -1.2(5)
C27 C23 C24 C25 -177.8(3)
C22 C23 C24 C26 176.0(3)
C27 C23 C24 C26 -0.6(4)
C23 C24 C25 C18 -2.0(5)
C26 C24 C25 C18 -178.5(3)
C19 C18 C25 C24 4.4(4)
C17 C18 C25 C24 175.1(3)
C27 N2 C26 C24 -3.0(3)
C28 N2 C26 C24 178.4(3)
C23 C24 C26 N2 2.2(3)
C25 C24 C26 N2 179.0(3)
C28 N2 C27 O4 3.8(5)
C26 N2 C27 O4 -174.7(3)
C28 N2 C27 C23 -178.8(3)
C26 N2 C27 C23 2.7(3)
C24 C23 C27 O4 176.1(3)
C22 C23 C27 O4 -0.2(6)
C24 C23 C27 N2 -1.3(3)
C22 C23 C27 N2 -177.6(3)
C27 N2 C28 C33 -166.6(3)
C26 N2 C28 C33 11.7(4)
C27 N2 C28 C29 14.3(5)
C26 N2 C28 C29 -167.3(3)
C33 C28 C29 C30 1.5(5)
N2 C28 C29 C30 -179.5(3)
C28 C29 C30 C31 -0.5(5)
C29 C30 C31 C32 -0.6(5)
C30 C31 C32 C33 0.8(5)
C31 C32 C33 C28 0.2(5)
C29 C28 C33 C32 -1.3(5)
N2 C28 C33 C32 179.6(3)
